data_1563706
loop_
_publ_author_name
'Tobash, Paul H.'
'Ronning, Filip'
'Thompson, J.D.'
'Bobev, Svilen'
'Bauer, Eric D.'

_publ_section_title
;
 Magnetic order and heavy fermion behavior in CePd1+xAl6&#x2212;x:
 Synthesis, structure, and physical properties
;
_journal_issue 3
_journal_name_full 'Journal of Solid State Chemistry'
_journal_page_first 707
_journal_page_last 711
_journal_paper_doi 10.1016/j.jssc.2009.12.010
_journal_volume 183
_journal_year 2010
_chemical_formula_moiety (Ce),1.50(Pd),5.50(Al)
_chemical_formula_sum 'Al5.5 Ce Pd1.5'
_chemical_formula_weight 448.11
_space_group_IT_number 123
_space_group_name_Hall '-P 4 2'
_space_group_name_H-M_alt 'P 4/m m m'
_symmetry_cell_setting tetragonal
_symmetry_space_group_name_Hall '-P 4 2'
_symmetry_space_group_name_H-M 'P 4/m m m'
_atom_sites_solution_primary direct
_atom_sites_solution_secondary difmap
_audit_creation_method SHELXL-97
_cell_angle_alpha 90.00
_cell_angle_beta 90.00
_cell_angle_gamma 90.00
_cell_formula_units_Z 1
_cell_length_a 4.2298(6)
_cell_length_b 4.2298(6)
_cell_length_c 8.075(2)
_cell_measurement_reflns_used 878
_cell_measurement_temperature 120(2)
_cell_measurement_theta_max 27.59
_cell_measurement_theta_min 2.52
_cell_volume 144.47(5)
_computing_cell_refinement 'SAINT (Bruker, 2002)'
_computing_data_collection 'SMART (Bruker, 2002)'
_computing_data_reduction SAINT
_computing_molecular_graphics 'XP in SHELXTL'
_computing_publication_material SHELXTL
_computing_structure_refinement SHELXTL
_computing_structure_solution 'SHELXTL (Bruker, 2002)'
_diffrn_ambient_temperature 273(2)
_diffrn_measured_fraction_theta_full 0.963
_diffrn_measured_fraction_theta_max 0.963
_diffrn_measurement_device_type 'Bruker SMART APEX'
_diffrn_measurement_method \w
_diffrn_radiation_monochromator graphite
_diffrn_radiation_source 'fine-focus sealed tube'
_diffrn_radiation_type MoK\a
_diffrn_radiation_wavelength 0.71073
_diffrn_reflns_av_R_equivalents 0.0261
_diffrn_reflns_av_sigmaI/netI 0.0197
_diffrn_reflns_limit_h_max 5
_diffrn_reflns_limit_h_min -5
_diffrn_reflns_limit_k_max 5
_diffrn_reflns_limit_k_min -5
_diffrn_reflns_limit_l_max 10
_diffrn_reflns_limit_l_min -9
_diffrn_reflns_number 878
_diffrn_reflns_theta_full 27.59
_diffrn_reflns_theta_max 27.59
_diffrn_reflns_theta_min 2.52
_exptl_absorpt_coefficient_mu 13.081
_exptl_absorpt_correction_T_max 0.6647
_exptl_absorpt_correction_T_min 0.4882
_exptl_absorpt_correction_type multi-scan
_exptl_absorpt_process_details 'SADABS (Sheldrick, 2003)'
_exptl_crystal_colour silver
_exptl_crystal_density_diffrn 5.150
_exptl_crystal_density_method 'not measured'
_exptl_crystal_description plate
_exptl_crystal_F_000 199
_exptl_crystal_size_max 0.06
_exptl_crystal_size_mid 0.05
_exptl_crystal_size_min 0.03
_refine_diff_density_max 0.982
_refine_diff_density_min -1.871
_refine_diff_density_rms 0.413
_refine_ls_extinction_coef 0.035(5)
_refine_ls_extinction_expression Fc^*^=kFc[1+0.001xFc^2^\l^3^/sin(2\q)]^-1/4^
_refine_ls_extinction_method SHELXL
_refine_ls_goodness_of_fit_ref 1.278
_refine_ls_matrix_type full
_refine_ls_number_parameters 14
_refine_ls_number_reflns 130
_refine_ls_number_restraints 0
_refine_ls_restrained_S_all 1.278
_refine_ls_R_factor_all 0.0208
_refine_ls_R_factor_gt 0.0207
_refine_ls_shift/su_max 0.000
_refine_ls_shift/su_mean 0.000
_refine_ls_structure_factor_coef Fsqd
_refine_ls_weighting_details 'calc w=1/[\s^2^(Fo^2^)+(0.0272P)^2^+0.0000P] where P=(Fo^2^+2Fc^2^)/3'
_refine_ls_weighting_scheme calc
_refine_ls_wR_factor_gt 0.0458
_refine_ls_wR_factor_ref 0.0459
_reflns_number_gt 129
_reflns_number_total 130
_reflns_threshold_expression >2sigma(I)
_cod_data_source_file JSSC-2010-183-707.cif
_cod_data_source_block submit
_cod_depositor_comments
;
The following automatic conversions were performed:

data item '_symmetry_cell_setting' value 'Tetragonal' was changed to
'tetragonal' in accordance with the built-in table derived from the
CIF Core dictionary named 'cif_core.dic' version 2.4.5 last updated
on 2014-11-21.

Automatic conversion script
Id: cif_fix_values 8369 2020-08-20 11:38:08Z andrius 
;
_cod_original_cell_volume 144.48(5)
_cod_original_sg_symbol_H-M P4/mmm
_cod_original_formula_sum 'Al5.50 Ce Pd1.50'
_cod_database_code 1563706

loop_
_symmetry_equiv_pos_as_xyz
'x, y, z'
'-x, -y, z'
'-y, x, z'
'y, -x, z'
'-x, y, -z'
'x, -y, -z'
'y, x, -z'
'-y, -x, -z'
'-x, -y, -z'
'x, y, -z'
'y, -x, -z'
'-y, x, -z'
'x, -y, z'
'-x, y, z'
'-y, -x, z'
'y, x, z'

loop_
_atom_site_label
_atom_site_type_symbol
_atom_site_fract_x
_atom_site_fract_y
_atom_site_fract_z
_atom_site_U_iso_or_equiv
_atom_site_adp_type
_atom_site_occupancy
_atom_site_symmetry_multiplicity
_atom_site_calc_flag
_atom_site_refinement_flags
_atom_site_disorder_assembly
_atom_site_disorder_group
Ce1 Ce 0.0000 0.0000 0.0000 0.0063(3) Uani 1 16 d S . .
Al3 Al 0.5000 0.5000 0.14759(15) 0.0051(4) Uani 0.750(4) 8 d SP . .
Pd* Pd 0.5000 0.5000 0.14759(15) 0.0051(4) Uani 0.250(4) 8 d SP . .
Pd2 Pd 0.0000 0.0000 0.5000 0.0058(3) Uani 1 16 d S . .
Al4 Al 0.0000 0.5000 0.3276(2) 0.0081(4) Uani 1 4 d S . .

loop_
_atom_site_aniso_label
_atom_site_aniso_U_11
_atom_site_aniso_U_22
_atom_site_aniso_U_33
_atom_site_aniso_U_23
_atom_site_aniso_U_13
_atom_site_aniso_U_12
Ce1 0.0057(3) 0.0057(3) 0.0075(5) 0.000 0.000 0.000
Al3 0.0049(5) 0.0049(5) 0.0054(7) 0.000 0.000 0.000
Pd* 0.0049(5) 0.0049(5) 0.0054(7) 0.000 0.000 0.000
Pd2 0.0053(3) 0.0053(3) 0.0068(5) 0.000 0.000 0.000
Al4 0.0104(8) 0.0069(7) 0.0071(10) 0.000 0.000 0.000

loop_
_atom_type_symbol
_atom_type_description
_atom_type_scat_dispersion_real
_atom_type_scat_dispersion_imag
_atom_type_scat_source
Al Al 0.0645 0.0514 'International Tables Vol C Tables 4.2.6.8 and 6.1.1.4'
Pd Pd -0.9988 1.0072 'International Tables Vol C Tables 4.2.6.8 and 6.1.1.4'
Ce Ce -0.2486 2.6331 'International Tables Vol C Tables 4.2.6.8 and 6.1.1.4'

loop_
_geom_angle_atom_site_label_1
_geom_angle_atom_site_label_2
_geom_angle_atom_site_label_3
_geom_angle
_geom_angle_site_symmetry_1
_geom_angle_site_symmetry_3
Pd* Ce1 Al3 180.0 9 .
Pd* Ce1 Al3 0.00(4) 9 9
Al3 Ce1 Al3 180.00(4) . 9
Pd* Ce1 Pd* 136.55(4) 9 9_665
Al3 Ce1 Pd* 43.45(4) . 9_665
Al3 Ce1 Pd* 136.55(4) 9 9_665
Pd* Ce1 Pd* 43.45(4) 9 1_445
Al3 Ce1 Pd* 136.55(4) . 1_445
Al3 Ce1 Pd* 43.45(4) 9 1_445
Pd* Ce1 Pd* 180.0 9_665 1_445
Pd* Ce1 Al3 136.55(4) 9 9_665
Al3 Ce1 Al3 43.45(4) . 9_665
Al3 Ce1 Al3 136.55(4) 9 9_665
Pd* Ce1 Al3 0.00(4) 9_665 9_665
Pd* Ce1 Al3 180.0 1_445 9_665
Pd* Ce1 Al3 43.45(4) 9 1_445
Al3 Ce1 Al3 136.55(4) . 1_445
Al3 Ce1 Al3 43.45(4) 9 1_445
Pd* Ce1 Al3 180.0 9_665 1_445
Pd* Ce1 Al3 0.00(4) 1_445 1_445
Al3 Ce1 Al3 180.0 9_665 1_445
Pd* Ce1 Al3 97.877(15) 9 1_545
Al3 Ce1 Al3 82.123(15) . 1_545
Al3 Ce1 Al3 97.877(15) 9 1_545
Pd* Ce1 Al3 97.877(15) 9_665 1_545
Pd* Ce1 Al3 82.123(15) 1_445 1_545
Al3 Ce1 Al3 97.877(15) 9_665 1_545
Al3 Ce1 Al3 82.123(15) 1_445 1_545
Pd* Ce1 Al3 82.123(15) 9 9_565
Al3 Ce1 Al3 97.877(15) . 9_565
Al3 Ce1 Al3 82.123(15) 9 9_565
Pd* Ce1 Al3 82.123(15) 9_665 9_565
Pd* Ce1 Al3 97.877(15) 1_445 9_565
Al3 Ce1 Al3 82.123(15) 9_665 9_565
Al3 Ce1 Al3 97.877(15) 1_445 9_565
Al3 Ce1 Al3 180.0 1_545 9_565
Pd* Ce1 Al3 82.123(15) 9 9_655
Al3 Ce1 Al3 97.877(15) . 9_655
Al3 Ce1 Al3 82.123(15) 9 9_655
Pd* Ce1 Al3 82.123(15) 9_665 9_655
Pd* Ce1 Al3 97.877(15) 1_445 9_655
Al3 Ce1 Al3 82.123(15) 9_665 9_655
Al3 Ce1 Al3 97.877(15) 1_445 9_655
Al3 Ce1 Al3 43.45(4) 1_545 9_655
Al3 Ce1 Al3 136.55(4) 9_565 9_655
Pd* Ce1 Al3 97.877(15) 9 1_455
Al3 Ce1 Al3 82.123(15) . 1_455
Al3 Ce1 Al3 97.877(15) 9 1_455
Pd* Ce1 Al3 97.877(15) 9_665 1_455
Pd* Ce1 Al3 82.123(15) 1_445 1_455
Al3 Ce1 Al3 97.877(15) 9_665 1_455
Al3 Ce1 Al3 82.123(15) 1_445 1_455
Al3 Ce1 Al3 136.55(4) 1_545 1_455
Al3 Ce1 Al3 43.45(4) 9_565 1_455
Al3 Ce1 Al3 180.0 9_655 1_455
Pd* Al3 Al3 0.0 9_665 9_665
Pd* Al3 Al4 124.50(4) 9_665 3_665
Al3 Al3 Al4 124.50(4) 9_665 3_665
Pd* Al3 Al4 124.50(4) 9_665 1_655
Al3 Al3 Al4 124.50(4) 9_665 1_655
Al4 Al3 Al4 71.29(4) 3_665 1_655
Pd* Al3 Al4 124.50(4) 9_665 3_655
Al3 Al3 Al4 124.50(4) 9_665 3_655
Al4 Al3 Al4 111.00(8) 3_665 3_655
Al4 Al3 Al4 71.29(4) 1_655 3_655
Pd* Al3 Al4 124.50(4) 9_665 .
Al3 Al3 Al4 124.50(4) 9_665 .
Al4 Al3 Al4 71.29(4) 3_665 .
Al4 Al3 Al4 111.00(8) 1_655 .
Al4 Al3 Al4 71.29(4) 3_655 .
Pd* Al3 Ce1 68.27(2) 9_665 .
Al3 Al3 Ce1 68.27(2) 9_665 .
Al4 Al3 Ce1 138.679(12) 3_665 .
Al4 Al3 Ce1 138.679(12) 1_655 .
Al4 Al3 Ce1 70.63(2) 3_655 .
Al4 Al3 Ce1 70.63(2) . .
Pd* Al3 Ce1 68.27(2) 9_665 1_665
Al3 Al3 Ce1 68.27(2) 9_665 1_665
Al4 Al3 Ce1 70.63(2) 3_665 1_665
Al4 Al3 Ce1 70.63(2) 1_655 1_665
Al4 Al3 Ce1 138.679(12) 3_655 1_665
Al4 Al3 Ce1 138.679(12) . 1_665
Ce1 Al3 Ce1 136.55(4) . 1_665
Pd* Al3 Ce1 68.27(2) 9_665 1_655
Al3 Al3 Ce1 68.27(2) 9_665 1_655
Al4 Al3 Ce1 138.679(12) 3_665 1_655
Al4 Al3 Ce1 70.63(2) 1_655 1_655
Al4 Al3 Ce1 70.63(2) 3_655 1_655
Al4 Al3 Ce1 138.679(12) . 1_655
Ce1 Al3 Ce1 82.123(15) . 1_655
Ce1 Al3 Ce1 82.123(15) 1_665 1_655
Pd* Al3 Ce1 68.27(2) 9_665 1_565
Al3 Al3 Ce1 68.27(2) 9_665 1_565
Al4 Al3 Ce1 70.63(2) 3_665 1_565
Al4 Al3 Ce1 138.679(12) 1_655 1_565
Al4 Al3 Ce1 138.679(12) 3_655 1_565
Al4 Al3 Ce1 70.63(2) . 1_565
Ce1 Al3 Ce1 82.123(15) . 1_565
Ce1 Al3 Ce1 82.123(15) 1_665 1_565
Ce1 Al3 Ce1 136.55(4) 1_655 1_565
Al4 Pd2 Al4 72.40(3) 11_556 9_566
Al4 Pd2 Al4 180.0 11_556 3
Al4 Pd2 Al4 107.60(3) 9_566 3
Al4 Pd2 Al4 107.60(3) 11_556 1_545
Al4 Pd2 Al4 180.0 9_566 1_545
Al4 Pd2 Al4 72.40(3) 3 1_545
Al4 Pd2 Al4 113.28(6) 11_556 11_456
Al4 Pd2 Al4 72.40(3) 9_566 11_456
Al4 Pd2 Al4 66.72(6) 3 11_456
Al4 Pd2 Al4 107.60(3) 1_545 11_456
Al4 Pd2 Al4 72.40(3) 11_556 9_556
Al4 Pd2 Al4 113.28(6) 9_566 9_556
Al4 Pd2 Al4 107.60(3) 3 9_556
Al4 Pd2 Al4 66.72(6) 1_545 9_556
Al4 Pd2 Al4 72.40(3) 11_456 9_556
Al4 Pd2 Al4 107.60(3) 11_556 .
Al4 Pd2 Al4 66.72(6) 9_566 .
Al4 Pd2 Al4 72.40(3) 3 .
Al4 Pd2 Al4 113.28(6) 1_545 .
Al4 Pd2 Al4 107.60(3) 11_456 .
Al4 Pd2 Al4 180.0 9_556 .
Al4 Pd2 Al4 66.72(6) 11_556 3_655
Al4 Pd2 Al4 107.60(3) 9_566 3_655
Al4 Pd2 Al4 113.28(6) 3 3_655
Al4 Pd2 Al4 72.40(3) 1_545 3_655
Al4 Pd2 Al4 180.0 11_456 3_655
Al4 Pd2 Al4 107.60(3) 9_556 3_655
Al4 Pd2 Al4 72.40(3) . 3_655
Pd2 Al4 Pd2 113.28(6) 1_565 .
Pd2 Al4 Pd* 108.147(14) 1_565 1_455
Pd2 Al4 Pd* 108.147(14) . 1_455
Pd2 Al4 Al3 108.147(14) 1_565 1_455
Pd2 Al4 Al3 108.147(14) . 1_455
Pd* Al4 Al3 0.0 1_455 1_455
Pd2 Al4 Al3 108.147(14) 1_565 .
Pd2 Al4 Al3 108.147(14) . .
Pd* Al4 Al3 111.00(8) 1_455 .
Al3 Al4 Al3 111.00(8) 1_455 .
Pd2 Al4 Al4 56.64(3) 1_565 9_566
Pd2 Al4 Al4 56.64(3) . 9_566
Pd* Al4 Al4 124.50(4) 1_455 9_566
Al3 Al4 Al4 124.50(4) 1_455 9_566
Al3 Al4 Al4 124.50(4) . 9_566
Pd2 Al4 Al4 53.800(15) 1_565 3_665
Pd2 Al4 Al4 126.200(15) . 3_665
Pd* Al4 Al4 125.645(19) 1_455 3_665
Al3 Al4 Al4 125.645(19) 1_455 3_665
Al3 Al4 Al4 54.355(19) . 3_665
Al4 Al4 Al4 90.0 9_566 3_665
Pd2 Al4 Al4 126.200(15) 1_565 3
Pd2 Al4 Al4 53.800(15) . 3
Pd* Al4 Al4 54.355(19) 1_455 3
Al3 Al4 Al4 54.355(19) 1_455 3
Al3 Al4 Al4 125.645(19) . 3
Al4 Al4 Al4 90.0 9_566 3
Al4 Al4 Al4 180.00(12) 3_665 3
Pd2 Al4 Al4 53.800(15) 1_565 3_565
Pd2 Al4 Al4 126.200(15) . 3_565
Pd* Al4 Al4 54.355(19) 1_455 3_565
Al3 Al4 Al4 54.355(19) 1_455 3_565
Al3 Al4 Al4 125.645(19) . 3_565
Al4 Al4 Al4 90.0 9_566 3_565
Al4 Al4 Al4 90.0 3_665 3_565
Al4 Al4 Al4 90.0 3 3_565
Pd2 Al4 Al4 126.200(15) 1_565 3_655
Pd2 Al4 Al4 53.800(15) . 3_655
Pd* Al4 Al4 125.645(19) 1_455 3_655
Al3 Al4 Al4 125.645(19) 1_455 3_655
Al3 Al4 Al4 54.355(19) . 3_655
Al4 Al4 Al4 90.0 9_566 3_655
Al4 Al4 Al4 90.0 3_665 3_655
Al4 Al4 Al4 90.0 3 3_655
Al4 Al4 Al4 180.00(12) 3_565 3_655
Pd2 Al4 Ce1 162.00(5) 1_565 .
Pd2 Al4 Ce1 84.72(2) . .
Pd* Al4 Ce1 63.74(3) 1_455 .
Al3 Al4 Ce1 63.74(3) 1_455 .
Al3 Al4 Ce1 63.74(3) . .
Al4 Al4 Ce1 141.358(19) 9_566 .
Al4 Al4 Ce1 116.203(12) 3_665 .
Al4 Al4 Ce1 63.797(12) 3 .
Al4 Al4 Ce1 116.203(12) 3_565 .
Al4 Al4 Ce1 63.797(12) 3_655 .

loop_
_geom_bond_atom_site_label_1
_geom_bond_atom_site_label_2
_geom_bond_distance
_geom_bond_site_symmetry_2
Ce1 Pd* 3.2197(6) 9
Ce1 Al3 3.2197(6) .
Ce1 Al3 3.2197(6) 9
Ce1 Pd* 3.2197(6) 9_665
Ce1 Pd* 3.2197(6) 1_445
Ce1 Al3 3.2197(6) 9_665
Ce1 Al3 3.2197(6) 1_445
Ce1 Al3 3.2197(6) 1_545
Ce1 Al3 3.2197(6) 9_565
Ce1 Al3 3.2197(6) 9_655
Ce1 Al3 3.2197(6) 1_455
Al3 Pd* 2.384(3) 9_665
Al3 Al3 2.384(3) 9_665
Al3 Al4 2.5662(12) 3_665
Al3 Al4 2.5662(12) 1_655
Al3 Al4 2.5662(12) 3_655
Al3 Al4 2.5662(12) .
Al3 Ce1 3.2197(6) 1_665
Al3 Ce1 3.2197(6) 1_655
Al3 Ce1 3.2197(6) 1_565
Pd2 Al4 2.5321(9) 11_556
Pd2 Al4 2.5321(9) 9_566
Pd2 Al4 2.5321(9) 3
Pd2 Al4 2.5321(9) 1_545
Pd2 Al4 2.5321(9) 11_456
Pd2 Al4 2.5321(9) 9_556
Pd2 Al4 2.5321(9) .
Pd2 Al4 2.5321(9) 3_655
Al4 Pd2 2.5321(9) 1_565
Al4 Pd* 2.5662(12) 1_455
Al4 Al3 2.5662(12) 1_455
Al4 Al4 2.785(3) 9_566
Al4 Al4 2.9909(4) 3_665
Al4 Al4 2.9909(4) 3
Al4 Al4 2.9909(4) 3_565
Al4 Al4 2.9909(4) 3_655
